data_7249445
loop_
_publ_author_name
'Yabune, Natsuki'
'Nakajima, Hiroshi'
'Nishioka, Takanori'

_publ_section_title
;
 Restriction of reaction sites on metal-sulfide cores induced by steric
 repulsion of bis-N-heterocyclic carbene ligands in trinuclear complexes
 bearing triply bridging sulfide ligands.
;
_journal_issue 40
_journal_name_full 'RSC advances'
_journal_page_first 29355
_journal_page_last 29367
_journal_paper_doi 10.1039/d4ra01671h
_journal_volume 14
_journal_year 2024
_chemical_absolute_configuration unk
_chemical_formula_moiety 'C28 H39 N8 Pt2 Rh S2, 2(C24 H20 B)'
_chemical_formula_sum 'C79 H85 B2 Cl6 N8 Pt2 Rh S2'
_chemical_formula_weight 1938.166
_space_group_crystal_system monoclinic
_space_group_IT_number 8
_space_group_name_Hall 'C -2y'
_space_group_name_H-M_alt 'C 1 m 1'
_symmetry_Int_Tables_number 8
_audit_creation_date 2024-01-19
_audit_creation_method
;
Olex2 1.5-dev
(compiled 2024.01.11 svn.r2f8d729c for OlexSys, GUI svn.r6697)
;
_audit_update_record
;
2024-08-14 deposited with the CCDC.	2024-08-30 downloaded from the CCDC.
;
_cell_angle_alpha 90
_cell_angle_beta 128.641(5)
_cell_angle_gamma 90
_cell_formula_units_Z 2
_cell_length_a 17.827(4)
_cell_length_b 25.802(4)
_cell_length_c 13.476(3)
_cell_measurement_reflns_used 7035
_cell_measurement_temperature 193(2)
_cell_measurement_theta_max 27.30
_cell_measurement_theta_min 3.07
_cell_volume 4841.6(17)
_computing_cell_refinement CrystalClear
_computing_data_collection 'CrystalClear (Rigaku Inc., 2008)'
_computing_data_reduction CrystalClear
_computing_molecular_graphics 'Olex2 1.5-dev (Dolomanov et al., 2009)'
_computing_publication_material 'Olex2 1.5-dev (Dolomanov et al., 2009)'
_computing_structure_refinement 'olex2.refine 1.5-dev (Bourhis et al., 2015)'
_computing_structure_solution 'SHELXS (Sheldrick, 2008)'
_diffrn_ambient_temperature 193.35
_diffrn_detector_area_resol_mean 14.222
_diffrn_measured_fraction_theta_full 0.9973
_diffrn_measured_fraction_theta_max 0.9970
_diffrn_measurement_device_type 'Rigaku Saturn724'
_diffrn_measurement_method \w
_diffrn_radiation_type 'Mo K\a'
_diffrn_radiation_wavelength 0.71075
_diffrn_reflns_av_R_equivalents 0.0606
_diffrn_reflns_av_unetI/netI 0.0922
_diffrn_reflns_Laue_measured_fraction_full 0.9973
_diffrn_reflns_Laue_measured_fraction_max 0.9970
_diffrn_reflns_limit_h_max 22
_diffrn_reflns_limit_h_min -22
_diffrn_reflns_limit_k_max 33
_diffrn_reflns_limit_k_min -33
_diffrn_reflns_limit_l_max 17
_diffrn_reflns_limit_l_min -17
_diffrn_reflns_number 29802
_diffrn_reflns_point_group_measured_fraction_full 0.9941
_diffrn_reflns_point_group_measured_fraction_max 0.9936
_diffrn_reflns_theta_full 25.2425
_diffrn_reflns_theta_max 25.50
_diffrn_reflns_theta_min 3.07
_exptl_absorpt_coefficient_mu 3.298
_exptl_absorpt_correction_T_max 0.936
_exptl_absorpt_correction_T_min 0.574
_exptl_absorpt_correction_type multi-scan
_exptl_absorpt_process_details 'REQAB (Rigaku, 1998)'
_exptl_crystal_colour green
_exptl_crystal_colour_primary green
_exptl_crystal_density_diffrn 1.329
_exptl_crystal_description platelet
_exptl_crystal_F_000 1916.104
_exptl_crystal_size_max 0.17
_exptl_crystal_size_mid 0.04
_exptl_crystal_size_min 0.02
_platon_squeeze_details )
_refine_diff_density_max 1.3418
_refine_diff_density_min -1.2500
_refine_diff_density_rms 0.1050
_refine_ls_abs_structure_details 'Hooft, R.W.W., Straver, L.H., Spek, A.L. (2010). J. Appl. Cryst., 43, 665-668.'
_refine_ls_abs_structure_Flack 0.088(5)
_refine_ls_d_res_high 0.8255
_refine_ls_d_res_low 6.6444
_refine_ls_goodness_of_fit_ref 0.8978
_refine_ls_hydrogen_treatment constr
_refine_ls_matrix_type full
_refine_ls_number_constraints 81
_refine_ls_number_parameters 412
_refine_ls_number_reflns 9154
_refine_ls_number_restraints 365
_refine_ls_restrained_S_all 0.8797
_refine_ls_R_factor_all 0.0447
_refine_ls_R_factor_gt 0.0399
_refine_ls_shift/su_max -0.0010
_refine_ls_shift/su_mean 0.0001
_refine_ls_structure_factor_coef Fsqd
_refine_ls_weighting_details 'w=1/[\s^2^(Fo^2^)+(0.0462P)^2^] where P=(Fo^2^+2Fc^2^)/3'
_refine_ls_weighting_scheme calc
_refine_ls_wR_factor_gt 0.0958
_refine_ls_wR_factor_ref 0.1020
_reflns_Friedel_coverage 0.990
_reflns_limit_h_max 21
_reflns_limit_h_min -21
_reflns_limit_k_max 31
_reflns_limit_k_min -31
_reflns_limit_l_max 16
_reflns_limit_l_min -16
_reflns_number_gt 8289
_reflns_number_total 9154
_reflns_threshold_expression I>=2u(I)
_cod_data_source_file d4ra01671h2.cif
_cod_data_source_block 5-PtC1-PtC1-RhCpm-BPh4-SQ
_cod_original_cell_volume 4841.6(19)
_cod_original_sg_symbol_Hall ' C -2y'
_cod_original_formula_sum 'H85 B2 N8 Pt2 Rh1 S2 Cl6 C79'
_cod_database_code 7249445
_olex2_refinement_description
;
1. Fixed Uiso
 At 1.2 times of:
  All C(H) groups, {H4a,H4b,H4c} of C4, {H9a,H9b,H9c} of C9, All C(H,H) groups
 At 1.5 times of:
  {H16a,H16b,H16c} of C16, {H17a,H17b,H17c} of C17, {H18a,H18b,H18c} of C18,
  {H15a,H15b,H15c} of C15, {H19a,H19b,H19c} of C19
2. Uiso/Uaniso restraints and constraints
Uanis(C10) = Uanis(C11) = Uanis(C12) = Uanis(C13) = Uanis(C14)
Uanis(C15) = Uanis(C16) = Uanis(C17) = Uanis(C18) = Uanis(C19)
3. Rigid body (RIGU) restrains
 C31, C20, C21, C25, B1, C22, C24, C32, C38, C26, C23, C33, C37, C39, C43, C27,
  C34, C36, C40, C42, C28, C30, C35, C41, C29
 with sigma for 1-2 distances of 0.004 and sigma for 1-3 distances of 0.004
 C19, Pt1, C6, C1, S2, S1, N3, N4, N1, N2, Rh1, C5, C7, C8, C9, C2, C3, C4,
 C12, C10, C11, C13, C14, C18, C15, C16, C17
 with sigma for 1-2 distances of 0.004 and sigma for 1-3 distances of 0.004
4. Others
 Fixed Sof: C10(0.5) C11(0.5) C12(0.5) C13(0.5) C14(0.5) C15(0.5) C16(0.5)
 C17(0.5) C18(0.5) C19(0.5) H15a(0.5) H15b(0.5) H15c(0.5) H16a(0.5) H16b(0.5)
 H16c(0.5) H17a(0.5) H17b(0.5) H17c(0.5) H18a(0.5) H18b(0.5) H18c(0.5)
 H19a(0.5) H19b(0.5) H19c(0.5) H15a(0.5) H15b(0.5) H15c(0.5) H16a(0.5)
 H16b(0.5) H16c(0.5) H17a(0.5) H17b(0.5) H17c(0.5) H18a(0.5) H18b(0.5)
 H18c(0.5) H19a(0.5) H19b(0.5) H19c(0.5) H15a(0.5) H15b(0.5) H15c(0.5)
 H16a(0.5) H16b(0.5) H16c(0.5) H18a(0.5) H18b(0.5) H18c(0.5) H19a(0.5)
 H19b(0.5) H19c(0.5) H17a(0.5) H17b(0.5) H17c(0.5) H15a(0.5) H15b(0.5)
 H15c(0.5) H16a(0.5) H16b(0.5) H16c(0.5) H17a(0.5) H17b(0.5) H17c(0.5)
 H18a(0.5) H18b(0.5) H18c(0.5) H19a(0.5) H19b(0.5) H19c(0.5) H15a(0.5)
 H15b(0.5) H15c(0.5) H16a(0.5) H16b(0.5) H16c(0.5) H18a(0.5) H18b(0.5)
 H18c(0.5) H19a(0.5) H19b(0.5) H19c(0.5) H15a(0.5) H15b(0.5) H15c(0.5)
 H16a(0.5) H16b(0.5) H16c(0.5) H17a(0.5) H17b(0.5) H17c(0.5) H18a(0.5)
 H18b(0.5) H18c(0.5) H19a(0.5) H19b(0.5) H19c(0.5)
5.a Secondary CH2 refined with riding coordinates:
 C5(H5a,H5b)
5.b Me refined with riding coordinates:
 C4(H4a,H4b,H4c), C9(H9a,H9b,H9c), C15(H15a,H15b,H15c), C16(H16a,H16b,H16c),
 C17(H17a,H17b,H17c), C18(H18a,H18b,H18c), C19(H19a,H19b,H19c)
5.c Aromatic/amide H refined with riding coordinates:
 C2(H2), C3(H3), C7(H7), C8(H8), C21(H21), C22(H22), C23(H23), C24(H24),
 C25(H25), C27(H27), C28(H28), C29(H29), C30(H30), C31(H31), C33(H33), C34(H34),
  C35(H35), C36(H36), C37(H37), C39(H39), C40(H40), C41(H41), C42(H42), C43(H43)
;
_platon_squeeze_void_probe_radius 1.20
_olex2_submission_special_instructions 'No special instructions were received'

loop_
_space_group_symop_id
_space_group_symop_operation_xyz
1 x,y,z
2 x,-y,z
3 x+1/2,y+1/2,z
4 x+1/2,-y+1/2,z

loop_
_atom_site_label
_atom_site_type_symbol
_atom_site_fract_x
_atom_site_fract_y
_atom_site_fract_z
_atom_site_U_iso_or_equiv
_atom_site_adp_type
_atom_site_occupancy
_atom_site_site_symmetry_order
_atom_site_refinement_flags_posn
_atom_site_refinement_flags_adp
_atom_site_refinement_flags_occupancy
_atom_site_disorder_group
Pt1 Pt 0.112348(6) 0.061602(9) 0.612850(6) 0.03719(8) Uani 1.000000 1 . U . .
Rh1 Rh 0.296408(18) 0.0 0.796551(19) 0.03862(19) Uani 1.000000 2 S TU P .
S1 S 0.19010(11) 0.0 0.57336(12) 0.0380(6) Uani 1.000000 2 S TU P .
S2 S 0.15364(11) 0.0 0.76936(12) 0.0356(5) Uani 1.000000 2 S TU P .
N1 N -0.0158(4) 0.1358(3) 0.4023(5) 0.0490(16) Uani 1.000000 1 . U . .
N2 N 0.1159(4) 0.1320(2) 0.4257(4) 0.0359(13) Uani 1.000000 1 . U . .
N3 N -0.0423(3) 0.1325(3) 0.5538(5) 0.0444(14) Uani 1.000000 1 . U . .
N4 N 0.0605(4) 0.1261(3) 0.7571(5) 0.0498(17) Uani 1.000000 1 . U . .
C1 C 0.0734(5) 0.1127(3) 0.4730(6) 0.0438(17) Uani 1.000000 1 . U . .
C2 C -0.0269(5) 0.1693(3) 0.3116(6) 0.0473(19) Uani 1.000000 1 . U . .
H2 H -0.0822(5) 0.1894(3) 0.2507(6) 0.057(2) Uiso 1.000000 1 R . . .
C3 C 0.0557(5) 0.1677(3) 0.3276(6) 0.057(2) Uani 1.000000 1 . U . .
H3 H 0.0704(5) 0.1868(3) 0.2815(6) 0.069(3) Uiso 1.000000 1 R . . .
C4 C 0.2156(4) 0.1189(4) 0.4780(6) 0.063(3) Uani 1.000000 1 . U . .
H4a H 0.2315(4) 0.1371(4) 0.4297(6) 0.076(3) Uiso 1.000000 1 R . . .
H4b H 0.2602(4) 0.1294(4) 0.5674(6) 0.076(3) Uiso 1.000000 1 R . . .
H4c H 0.2207(4) 0.0814(4) 0.4716(6) 0.076(3) Uiso 1.000000 1 R . . .
C5 C -0.0862(4) 0.1225(4) 0.4192(6) 0.0487(19) Uani 1.000000 1 . U . .
H5a H -0.1447(4) 0.1439(4) 0.3626(6) 0.058(2) Uiso 1.000000 1 R . . .
H5b H -0.1046(4) 0.0856(4) 0.3982(6) 0.058(2) Uiso 1.000000 1 R . . .
C6 C 0.0429(4) 0.1072(3) 0.6500(6) 0.0405(16) Uani 1.000000 1 . U . .
C7 C -0.0795(5) 0.1636(4) 0.6007(6) 0.076(3) Uani 1.000000 1 . U . .
H7 H -0.1382(5) 0.1823(4) 0.5537(6) 0.091(4) Uiso 1.000000 1 R . . .
C8 C -0.0090(5) 0.1603(4) 0.7326(6) 0.054(2) Uani 1.000000 1 . U . .
H8 H -0.0089(5) 0.1783(4) 0.7942(6) 0.065(2) Uiso 1.000000 1 R . . .
C9 C 0.1468(5) 0.1160(4) 0.8869(6) 0.058(2) Uani 1.000000 1 . U . .
H9a H 0.1421(5) 0.1340(4) 0.9468(6) 0.069(3) Uiso 1.000000 1 R . . .
H9b H 0.1530(5) 0.0787(4) 0.9036(6) 0.069(3) Uiso 1.000000 1 R . . .
H9c H 0.2033(5) 0.1286(4) 0.8975(6) 0.069(3) Uiso 1.000000 1 R . . .
C10 C 0.4106(7) -0.0113(6) 1.0010(8) 0.051(3) Uani 0.500000 1 . U P -1
C11 C 0.4156(8) 0.0390(8) 0.9643(9) 0.051(3) Uani 0.500000 1 . U P -1
C12 C 0.4415(8) -0.0179(8) 0.8616(9) 0.051(3) Uani 0.500000 1 . U P -1
C13 C 0.4355(8) 0.0340(8) 0.8700(9) 0.051(3) Uani 0.500000 1 . U P -1
C14 C 0.4159(8) -0.0559(8) 0.9303(9) 0.051(3) Uani 0.500000 1 . U P -1
C15 C 0.3982(8) -0.0273(8) 1.1033(8) 0.074(3) Uani 0.500000 1 . U P -1
C16 C 0.4118(8) 0.0866(8) 1.0195(9) 0.074(3) Uani 0.500000 1 . U P -1
C17 C 0.4561(8) 0.0702(9) 0.8196(9) 0.074(3) Uani 0.500000 1 . U P -1
C18 C 0.4611(8) -0.0523(8) 0.7778(9) 0.074(3) Uani 0.500000 1 . U P -1
C19 C 0.4142(8) -0.1113(8) 0.9413(9) 0.074(3) Uani 0.500000 1 . U P -1
C20 C 0.1179(5) 0.2974(3) 0.9509(6) 0.0475(18) Uani 1.000000 1 . U . .
C21 C 0.1808(5) 0.3252(4) 0.9423(6) 0.060(2) Uani 1.000000 1 . U . .
H21 H 0.2449(5) 0.3305(4) 1.0173(6) 0.072(3) Uiso 1.000000 1 R . . .
C22 C 0.1525(5) 0.3461(4) 0.8253(6) 0.056(2) Uani 1.000000 1 . U . .
H22 H 0.2005(5) 0.3611(4) 0.8240(6) 0.067(3) Uiso 1.000000 1 R . . .
C23 C 0.0598(5) 0.3456(4) 0.7149(6) 0.065(2) Uani 1.000000 1 . U . .
H23 H 0.0399(5) 0.3641(4) 0.6411(6) 0.078(3) Uiso 1.000000 1 R . . .
C24 C -0.0050(5) 0.3148(4) 0.7200(6) 0.059(2) Uani 1.000000 1 . U . .
H24 H -0.0682(5) 0.3091(4) 0.6436(6) 0.071(3) Uiso 1.000000 1 R . . .
C25 C 0.0211(5) 0.2934(3) 0.8316(6) 0.0453(17) Uani 1.000000 1 . U . .
H25 H -0.0260(5) 0.2753(3) 0.8302(6) 0.054(2) Uiso 1.000000 1 R . . .
C26 C 0.2577(4) 0.2512(3) 1.1741(6) 0.0418(17) Uani 1.000000 1 . U . .
C27 C 0.3134(5) 0.2415(3) 1.3075(6) 0.0489(19) Uani 1.000000 1 . U . .
H27 H 0.2905(5) 0.2538(3) 1.3506(6) 0.059(2) Uiso 1.000000 1 R . . .
C28 C 0.4016(5) 0.2142(4) 1.3775(7) 0.061(2) Uani 1.000000 1 . U . .
H28 H 0.4366(5) 0.2097(4) 1.4663(7) 0.073(3) Uiso 1.000000 1 R . . .
C29 C 0.4366(5) 0.1950(4) 1.3245(6) 0.057(2) Uani 1.000000 1 . U . .
H29 H 0.4977(5) 0.1786(4) 1.3748(6) 0.068(3) Uiso 1.000000 1 R . . .
C30 C 0.3836(5) 0.1988(4) 1.1939(7) 0.072(3) Uani 1.000000 1 . U . .
H30 H 0.4059(5) 0.1823(4) 1.1537(7) 0.086(3) Uiso 1.000000 1 R . . .
C31 C 0.2993(4) 0.2262(3) 1.1224(6) 0.049(2) Uani 1.000000 1 . U . .
H31 H 0.2662(4) 0.2290(3) 1.0337(6) 0.059(2) Uiso 1.000000 1 R . . .
C32 C 0.1514(4) 0.3259(3) 1.1673(6) 0.0438(17) Uani 1.000000 1 . U . .
C33 C 0.1427(5) 0.3221(3) 1.2620(6) 0.054(2) Uani 1.000000 1 . U . .
H33 H 0.1340(5) 0.2882(3) 1.2807(6) 0.065(2) Uiso 1.000000 1 R . . .
C34 C 0.1452(6) 0.3617(5) 1.3325(7) 0.080(3) Uani 1.000000 1 . U . .
H34 H 0.1380(6) 0.3553(5) 1.3956(7) 0.096(3) Uiso 1.000000 1 R . . .
C35 C 0.1586(5) 0.4111(4) 1.3072(7) 0.075(3) Uani 1.000000 1 . U . .
H35 H 0.1615(5) 0.4396(4) 1.3543(7) 0.090(3) Uiso 1.000000 1 R . . .
C36 C 0.1676(5) 0.4196(4) 1.2142(7) 0.073(3) Uani 1.000000 1 . U . .
H36 H 0.1766(5) 0.4540(4) 1.1979(7) 0.087(3) Uiso 1.000000 1 R . . .
C37 C 0.1639(5) 0.3786(4) 1.1434(6) 0.059(2) Uani 1.000000 1 . U . .
H37 H 0.1697(5) 0.3855(4) 1.0791(6) 0.070(3) Uiso 1.000000 1 R . . .
C38 C 0.0755(4) 0.2307(3) 1.0660(5) 0.0416(16) Uani 1.000000 1 . U . .
C39 C 0.0938(5) 0.1770(3) 1.0788(5) 0.0455(19) Uani 1.000000 1 . U . .
H39 H 0.1564(5) 0.1660(3) 1.1120(5) 0.055(2) Uiso 1.000000 1 R . . .
C40 C 0.0269(5) 0.1388(3) 1.0463(6) 0.0511(19) Uani 1.000000 1 . U . .
H40 H 0.0437(5) 0.1032(3) 1.0574(6) 0.061(2) Uiso 1.000000 1 R . . .
C41 C -0.0661(5) 0.1543(4) 0.9966(6) 0.059(2) Uani 1.000000 1 . U . .
H41 H -0.1145(5) 0.1293(4) 0.9694(6) 0.071(3) Uiso 1.000000 1 R . . .
C42 C -0.0861(5) 0.2077(4) 0.9878(7) 0.064(2) Uani 1.000000 1 . U . .
H42 H -0.1473(5) 0.2184(4) 0.9606(7) 0.077(3) Uiso 1.000000 1 R . . .
C43 C -0.0203(5) 0.2441(4) 1.0172(6) 0.056(2) Uani 1.000000 1 . U . .
H43 H -0.0381(5) 0.2797(4) 1.0052(6) 0.068(3) Uiso 1.000000 1 R . . .
B1 B 0.1485(6) 0.2794(4) 1.0880(7) 0.0450(19) Uani 1.000000 1 . U . .
H15a H 0.3972(8) -0.0652(8) 1.1079(8) 0.111(4) Uiso 0.500000 1 R . P -1
H15b H 0.4520(8) -0.0135(8) 1.1865(8) 0.111(4) Uiso 0.500000 1 R . P -1
H15c H 0.3378(8) -0.0132(8) 1.0789(8) 0.111(4) Uiso 0.500000 1 R . P -1
H16a H 0.4165(8) 0.1166(8) 0.9789(9) 0.111(4) Uiso 0.500000 1 R . P -1
H16b H 0.3510(8) 0.0881(8) 1.0057(9) 0.111(4) Uiso 0.500000 1 R . P -1
H16c H 0.4654(8) 0.0872(8) 1.1109(9) 0.111(4) Uiso 0.500000 1 R . P -1
H17a H 0.4457(8) 0.1046(9) 0.8399(9) 0.111(4) Uiso 0.500000 1 R . P -1
H17b H 0.5233(8) 0.0668(9) 0.8547(9) 0.111(4) Uiso 0.500000 1 R . P -1
H17c H 0.4143(8) 0.0658(9) 0.7272(9) 0.111(4) Uiso 0.500000 1 R . P -1
H18a H 0.4608(8) -0.0892(8) 0.7945(9) 0.111(4) Uiso 0.500000 1 R . P -1
H18b H 0.4106(8) -0.0453(8) 0.6872(9) 0.111(4) Uiso 0.500000 1 R . P -1
H18c H 0.5237(8) -0.0430(8) 0.8014(9) 0.111(4) Uiso 0.500000 1 R . P -1
H19a H 0.4190(8) -0.1281(8) 0.8803(9) 0.111(4) Uiso 0.500000 1 R . P -1
H19b H 0.4684(8) -0.1220(8) 1.0277(9) 0.111(4) Uiso 0.500000 1 R . P -1
H19c H 0.3539(8) -0.1215(8) 0.9235(9) 0.111(4) Uiso 0.500000 1 R . P -1

loop_
_atom_site_aniso_label
_atom_site_aniso_U_11
_atom_site_aniso_U_22
_atom_site_aniso_U_33
_atom_site_aniso_U_12
_atom_site_aniso_U_13
_atom_site_aniso_U_23
Pt1 0.03057(14) 0.03933(14) 0.03484(13) 0.00117(15) 0.01708(11) 0.00053(14)
Rh1 0.0303(4) 0.0402(5) 0.0370(4) -0.000000 0.0169(4) 0.000000
S1 0.0355(13) 0.0403(15) 0.0371(12) -0.000000 0.0222(11) 0.000000
S2 0.0335(13) 0.0346(14) 0.0327(12) -0.000000 0.0177(10) 0.000000
N1 0.037(3) 0.062(4) 0.040(3) 0.007(2) 0.0204(16) 0.010(2)
N2 0.038(3) 0.026(3) 0.040(3) -0.0013(19) 0.0226(17) 0.001(2)
N3 0.031(2) 0.041(4) 0.057(3) 0.003(2) 0.0255(17) 0.0062(19)
N4 0.034(3) 0.062(4) 0.046(3) 0.007(2) 0.0210(18) -0.005(2)
C1 0.044(3) 0.037(4) 0.049(3) -0.003(2) 0.0288(17) -0.004(2)
C2 0.057(4) 0.033(4) 0.050(3) 0.011(2) 0.033(2) 0.010(2)
C3 0.066(4) 0.055(5) 0.055(4) 0.019(3) 0.040(2) 0.022(3)
C4 0.034(3) 0.081(7) 0.073(5) 0.013(3) 0.033(2) 0.026(5)
C5 0.029(3) 0.066(5) 0.044(3) 0.007(3) 0.0195(18) 0.007(2)
C6 0.036(3) 0.032(4) 0.047(3) -0.006(2) 0.0231(17) -0.0041(18)
C7 0.054(4) 0.109(8) 0.058(4) 0.035(3) 0.032(2) 0.006(3)
C8 0.052(4) 0.052(5) 0.060(4) 0.014(3) 0.036(2) 0.005(2)
C9 0.048(4) 0.060(6) 0.052(4) -0.005(3) 0.025(3) -0.013(3)
C10 0.034(3) 0.041(10) 0.048(3) 0.001(3) 0.010(2) -0.004(2)
C11 0.034(3) 0.041(10) 0.048(3) 0.001(3) 0.010(2) -0.004(2)
C12 0.034(3) 0.041(10) 0.048(3) 0.001(3) 0.010(2) -0.004(2)
C13 0.034(3) 0.041(10) 0.048(3) 0.001(3) 0.010(2) -0.004(2)
C14 0.034(3) 0.041(10) 0.048(3) 0.001(3) 0.010(2) -0.004(2)
C15 0.060(5) 0.073(7) 0.077(5) 0.012(5) 0.037(3) 0.009(4)
C16 0.060(5) 0.073(7) 0.077(5) 0.012(5) 0.037(3) 0.009(4)
C17 0.060(5) 0.073(7) 0.077(5) 0.012(5) 0.037(3) 0.009(4)
C18 0.060(5) 0.073(7) 0.077(5) 0.012(5) 0.037(3) 0.009(4)
C19 0.060(5) 0.073(7) 0.077(5) 0.012(5) 0.037(3) 0.009(4)
C20 0.043(3) 0.052(5) 0.046(3) 0.005(2) 0.0270(19) -0.001(2)
C21 0.044(4) 0.082(7) 0.047(4) -0.011(3) 0.025(2) -0.001(3)
C22 0.057(4) 0.059(5) 0.055(4) 0.002(3) 0.036(2) 0.003(3)
C23 0.055(4) 0.083(7) 0.055(4) -0.003(3) 0.033(3) -0.000(3)
C24 0.044(4) 0.074(6) 0.051(4) -0.001(3) 0.026(2) -0.003(3)
C25 0.040(3) 0.045(4) 0.048(3) -0.003(2) 0.026(2) -0.012(2)
C26 0.029(3) 0.047(4) 0.045(3) -0.008(2) 0.0208(18) -0.006(2)
C27 0.045(3) 0.051(5) 0.044(3) -0.005(3) 0.024(2) -0.002(2)
C28 0.046(4) 0.074(6) 0.055(4) 0.002(3) 0.027(2) 0.007(3)
C29 0.043(4) 0.061(6) 0.057(4) 0.008(3) 0.027(2) 0.013(3)
C30 0.042(4) 0.107(8) 0.062(4) 0.020(3) 0.030(2) 0.008(3)
C31 0.031(3) 0.071(6) 0.039(3) 0.005(3) 0.019(2) -0.004(3)
C32 0.030(3) 0.048(4) 0.042(3) 0.009(2) 0.017(2) 0.000(2)
C33 0.058(4) 0.048(4) 0.055(4) 0.008(3) 0.035(2) 0.000(3)
C34 0.079(5) 0.087(5) 0.095(5) -0.009(4) 0.064(3) -0.028(3)
C35 0.069(5) 0.061(5) 0.101(6) -0.001(4) 0.056(3) -0.021(3)
C36 0.054(5) 0.063(5) 0.103(6) -0.013(3) 0.050(3) -0.027(3)
C37 0.049(4) 0.048(4) 0.068(5) 0.015(3) 0.031(3) 0.008(2)
C38 0.041(3) 0.044(3) 0.036(3) -0.0050(19) 0.022(2) -0.005(2)
C39 0.052(4) 0.038(3) 0.051(4) -0.010(2) 0.035(3) -0.009(2)
C40 0.054(4) 0.040(4) 0.058(4) -0.011(2) 0.035(3) -0.006(3)
C41 0.041(4) 0.065(5) 0.061(4) -0.022(2) 0.027(3) -0.020(3)
C42 0.051(4) 0.074(5) 0.068(5) -0.015(3) 0.037(3) -0.015(3)
C43 0.045(4) 0.062(5) 0.059(4) -0.003(2) 0.031(2) -0.007(3)
B1 0.037(3) 0.046(4) 0.047(3) -0.0054(19) 0.0241(18) -0.0081(19)

loop_
_atom_type_symbol
_atom_type_scat_dispersion_real
_atom_type_scat_dispersion_imag
_atom_type_scat_Cromer_Mann_a1
_atom_type_scat_Cromer_Mann_a2
_atom_type_scat_Cromer_Mann_a3
_atom_type_scat_Cromer_Mann_a4
_atom_type_scat_Cromer_Mann_b1
_atom_type_scat_Cromer_Mann_b2
_atom_type_scat_Cromer_Mann_b3
_atom_type_scat_Cromer_Mann_b4
_atom_type_scat_Cromer_Mann_c
_atom_type_scat_source
_atom_type_scat_dispersion_source
B 0.00156 0.00068 2.05450 1.33260 1.09790 0.70680 23.21850 1.02100 60.34980 0.14030 -0.19320 'International Tables Volume C Table 6.1.1.4 (pp. 500-502)' 'Brennan, Cowan, Rev. Sci. Instrum., 1992, 63, 850'
C 0.00313 0.00162 2.31000 1.02000 1.58860 0.86500 20.84390 10.20750 0.56870 51.65120 0.21560 'International Tables Volume C Table 6.1.1.4 (pp. 500-502)' 'Brennan, Cowan, Rev. Sci. Instrum., 1992, 63, 850'
H 0.00000 0.00000 0.49300 0.32291 0.14019 0.04081 10.51090 26.12570 3.14236 57.79970 0.00304 'International Tables Volume C Table 6.1.1.4 (pp. 500-502)' 'Brennan, Cowan, Rev. Sci. Instrum., 1992, 63, 850'
N 0.00613 0.00332 12.21260 3.13220 2.01250 1.16630 0.00570 9.89330 28.99750 0.58260 -11.52900 'International Tables Volume C Table 6.1.1.4 (pp. 500-502)' 'Brennan, Cowan, Rev. Sci. Instrum., 1992, 63, 850'
Pt -1.60878 8.42245 27.00590 17.76390 15.71310 5.78370 1.51293 8.81174 0.42459 38.61030 11.68830 'International Tables Volume C Table 6.1.1.4 (pp. 500-502)' 'Brennan, Cowan, Rev. Sci. Instrum., 1992, 63, 850'
Rh -1.09623 0.92322 19.29570 14.35010 4.73425 1.28918 0.75154 8.21758 25.87490 98.60620 5.32800 'International Tables Volume C Table 6.1.1.4 (pp. 500-502)' 'Brennan, Cowan, Rev. Sci. Instrum., 1992, 63, 850'
S 0.12485 0.12450 6.90530 5.20340 1.43790 1.58630 1.46790 22.21510 0.25360 56.17200 0.86690 'International Tables Volume C Table 6.1.1.4 (pp. 500-502)' 'Brennan, Cowan, Rev. Sci. Instrum., 1992, 63, 850'

loop_
_geom_angle_atom_site_label_1
_geom_angle_atom_site_label_2
_geom_angle_atom_site_label_3
_geom_angle
_geom_angle_site_symmetry_1
_geom_angle_site_symmetry_3
_geom_angle_publ_flag
S2 Pt1 S1 81.36(5) . . ?
C1 Pt1 S1 97.8(2) . . ?
C1 Pt1 S2 177.86(19) . . ?
C6 Pt1 S1 174.4(2) . . ?
C6 Pt1 S2 94.0(2) . . ?
C6 Pt1 C1 86.8(3) . . ?
S2 Rh1 S1 82.54(6) . . ?
C10 Rh1 S1 169.0(4) 2 . ?
C10 Rh1 S1 169.0(4) . . ?
C10 Rh1 S2 105.2(3) 2 . ?
C10 Rh1 S2 105.2(3) . . ?
C10 Rh1 C10 15.3(8) 2 . ?
C11 Rh1 S1 145.3(4) . . ?
C11 Rh1 S1 145.3(4) 2 . ?
C11 Rh1 S2 115.4(4) 2 . ?
C11 Rh1 S2 115.4(4) . . ?
C11 Rh1 C10 37.9(6) . . ?
C11 Rh1 C10 24.0(6) . 2 ?
C11 Rh1 C10 24.0(6) 2 . ?
C11 Rh1 C10 37.9(6) 2 2 ?
C11 Rh1 C11 55.7(10) 2 . ?
C12 Rh1 S1 108.5(3) . . ?
C12 Rh1 S1 108.5(3) 2 . ?
C12 Rh1 S2 163.3(4) 2 . ?
C12 Rh1 S2 163.3(4) . . ?
C12 Rh1 C10 65.8(5) 2 . ?
C12 Rh1 C10 62.2(4) 2 2 ?
C12 Rh1 C10 62.2(4) . . ?
C12 Rh1 C10 65.8(5) . 2 ?
C12 Rh1 C11 48.7(5) 2 . ?
C12 Rh1 C11 48.7(5) . 2 ?
C12 Rh1 C11 62.4(7) 2 2 ?
C12 Rh1 C11 62.4(7) . . ?
C12 Rh1 C12 24.3(10) . 2 ?
C13 Rh1 S1 111.0(3) . . ?
C13 Rh1 S1 111.0(3) 2 . ?
C13 Rh1 S2 152.1(4) 2 . ?
C13 Rh1 S2 152.1(4) . . ?
C13 Rh1 C10 58.7(5) . 2 ?
C13 Rh1 C10 65.6(5) . . ?
C13 Rh1 C10 58.7(5) 2 . ?
C13 Rh1 C10 65.6(5) 2 2 ?
C13 Rh1 C11 41.0(5) . . ?
C13 Rh1 C11 67.5(5) 2 . ?
C13 Rh1 C11 67.5(5) . 2 ?
C13 Rh1 C11 41.0(5) 2 2 ?
C13 Rh1 C12 35.9(5) 2 2 ?
C13 Rh1 C12 35.9(5) . . ?
C13 Rh1 C12 12.0(8) . 2 ?
C13 Rh1 C12 12.0(8) 2 . ?
C13 Rh1 C13 47.0(10) 2 . ?
C14 Rh1 S1 128.9(3) . . ?
C14 Rh1 S1 128.9(3) 2 . ?
C14 Rh1 S2 121.3(4) . . ?
C14 Rh1 S2 121.3(4) 2 . ?
C14 Rh1 C10 53.7(5) 2 . ?
C14 Rh1 C10 40.3(5) 2 2 ?
C14 Rh1 C10 40.3(5) . . ?
C14 Rh1 C10 53.7(5) . 2 ?
C14 Rh1 C11 16.4(5) 2 . ?
C14 Rh1 C11 68.8(6) 2 2 ?
C14 Rh1 C11 16.4(5) . 2 ?
C14 Rh1 C11 68.8(6) . . ?
C14 Rh1 C12 42.0(7) 2 2 ?
C14 Rh1 C12 61.8(6) 2 . ?
C14 Rh1 C12 61.8(6) . 2 ?
C14 Rh1 C12 42.0(7) . . ?
C14 Rh1 C13 31.4(5) 2 . ?
C14 Rh1 C13 70.0(7) 2 2 ?
C14 Rh1 C13 70.0(7) . . ?
C14 Rh1 C13 31.4(5) . 2 ?
C14 Rh1 C14 79.6(8) . 2 ?
Pt1 S1 Pt1 83.91(7) 2 . ?
Rh1 S1 Pt1 80.24(5) . 2 ?
Rh1 S1 Pt1 80.24(5) . . ?
Pt1 S2 Pt1 84.60(5) 2 . ?
Rh1 S2 Pt1 80.88(6) . . ?
Rh1 S2 Pt1 80.88(6) . 2 ?
C2 N1 C1 110.0(6) . . ?
C5 N1 C1 121.9(6) . . ?
C5 N1 C2 127.9(6) . . ?
C3 N2 C1 111.3(6) . . ?
C4 N2 C1 123.2(6) . . ?
C4 N2 C3 125.5(6) . . ?
C6 N3 C5 119.5(6) . . ?
C7 N3 C5 127.4(5) . . ?
C7 N3 C6 113.0(5) . . ?
C8 N4 C6 113.3(5) . . ?
C9 N4 C6 125.4(6) . . ?
C9 N4 C8 121.1(6) . . ?
N1 C1 Pt1 119.9(5) . . ?
N2 C1 Pt1 135.1(5) . . ?
N2 C1 N1 105.0(6) . . ?
H2 C2 N1 126.5(4) . . ?
C3 C2 N1 107.1(6) . . ?
C3 C2 H2 126.5(4) . . ?
C2 C3 N2 106.7(7) . . ?
H3 C3 N2 126.7(4) . . ?
H3 C3 C2 126.7(4) . . ?
H4a C4 N2 109.5 . . ?
H4b C4 N2 109.5 . . ?
H4b C4 H4a 109.5 . . ?
H4c C4 N2 109.5 . . ?
H4c C4 H4a 109.5 . . ?
H4c C4 H4b 109.5 . . ?
N3 C5 N1 107.6(5) . . ?
H5a C5 N1 110.2(4) . . ?
H5a C5 N3 110.2(4) . . ?
H5b C5 N1 110.2(5) . . ?
H5b C5 N3 110.2(4) . . ?
H5b C5 H5a 108.5 . . ?
N3 C6 Pt1 122.0(5) . . ?
N4 C6 Pt1 135.4(5) . . ?
N4 C6 N3 102.4(6) . . ?
H7 C7 N3 128.3(3) . . ?
C8 C7 N3 103.5(7) . . ?
C8 C7 H7 128.3(5) . . ?
C7 C8 N4 107.6(7) . . ?
H8 C8 N4 126.2(4) . . ?
H8 C8 C7 126.2(5) . . ?
H9a C9 N4 109.5 . . ?
H9b C9 N4 109.5 . . ?
H9b C9 H9a 109.5 . . ?
H9c C9 N4 109.5 . . ?
H9c C9 H9a 109.5 . . ?
H9c C9 H9b 109.5 . . ?
C11 C10 Rh1 69.5(6) . 2 ?
C14 C10 Rh1 71.8(6) . 2 ?
C14 C10 C11 115.5(12) . . ?
C15 C10 Rh1 127.2(7) . 2 ?
C15 C10 C11 128.2(14) . . ?
C15 C10 C14 116.3(13) . . ?
C10 C11 Rh1 72.7(8) . . ?
C13 C11 Rh1 71.1(8) . . ?
C13 C11 C10 108.2(17) . . ?
C16 C11 Rh1 126.8(8) . . ?
C16 C11 C10 124.3(13) . . ?
C16 C11 C13 127.2(18) . . ?
C13 C12 Rh1 72.0(11) . 2 ?
C14 C12 Rh1 70.7(7) . 2 ?
C14 C12 C13 119.5(18) . . ?
C18 C12 Rh1 123.0(7) . 2 ?
C18 C12 C13 131.0(15) . . ?
C18 C12 C14 109.3(16) . . ?
C11 C13 Rh1 67.9(8) . . ?
C12 C13 Rh1 72.1(11) . . ?
C12 C13 C11 103.0(19) . . ?
C17 C13 Rh1 129.9(8) . . ?
C17 C13 C11 130.3(19) . . ?
C17 C13 C12 126.1(17) . . ?
C10 C14 Rh1 67.8(7) . 2 ?
C12 C14 Rh1 67.3(9) . 2 ?
C12 C14 C10 93.0(15) . . ?
C19 C14 Rh1 130.4(8) . 2 ?
C19 C14 C10 131.8(13) . . ?
C19 C14 C12 134.5(15) . . ?
H15a C15 C10 109.5 . . ?
H15b C15 C10 109.5 . . ?
H15b C15 H15a 109.5 . . ?
H15c C15 C10 109.5 . . ?
H15c C15 H15a 109.5 . . ?
H15c C15 H15b 109.5 . . ?
H16a C16 C11 109.5 . . ?
H16b C16 C11 109.5 . . ?
H16b C16 H16a 109.5 . . ?
H16c C16 C11 109.5 . . ?
H16c C16 H16a 109.5 . . ?
H16c C16 H16b 109.5 . . ?
H17a C17 C13 109.5 . . ?
H17b C17 C13 109.5 . . ?
H17b C17 H17a 109.5 . . ?
H17c C17 C13 109.5 . . ?
H17c C17 H17a 109.5 . . ?
H17c C17 H17b 109.5 . . ?
H18a C18 C12 109.5 . . ?
H18b C18 C12 109.5 . . ?
H18b C18 H18a 109.5 . . ?
H18c C18 C12 109.5 . . ?
H18c C18 H18a 109.5 . . ?
H18c C18 H18b 109.5 . . ?
H19a C19 C14 109.5 . . ?
H19b C19 C14 109.5 . . ?
H19b C19 H19a 109.5 . . ?
H19c C19 C14 109.5 . . ?
H19c C19 H19a 109.5 . . ?
H19c C19 H19b 109.5 . . ?
C25 C20 C21 114.0(6) . . ?
B1 C20 C21 121.5(6) . . ?
B1 C20 C25 123.9(7) . . ?
H21 C21 C20 118.8(4) . . ?
C22 C21 C20 122.5(6) . . ?
C22 C21 H21 118.8(4) . . ?
H22 C22 C21 118.3(4) . . ?
C23 C22 C21 123.5(8) . . ?
C23 C22 H22 118.3(5) . . ?
H23 C23 C22 122.8(5) . . ?
C24 C23 C22 114.4(7) . . ?
C24 C23 H23 122.8(4) . . ?
H24 C24 C23 118.7(4) . . ?
C25 C24 C23 122.6(6) . . ?
C25 C24 H24 118.7(4) . . ?
C24 C25 C20 122.4(7) . . ?
H25 C25 C20 118.8(4) . . ?
H25 C25 C24 118.8(4) . . ?
C31 C26 C27 111.3(6) . . ?
B1 C26 C27 122.5(6) . . ?
B1 C26 C31 125.4(6) . . ?
H27 C27 C26 118.8(4) . . ?
C28 C27 C26 122.4(7) . . ?
C28 C27 H27 118.8(4) . . ?
H28 C28 C27 118.8(4) . . ?
C29 C28 C27 122.4(7) . . ?
C29 C28 H28 118.8(4) . . ?
H29 C29 C28 120.4(4) . . ?
C30 C29 C28 119.2(7) . . ?
C30 C29 H29 120.4(5) . . ?
H30 C30 C29 119.8(5) . . ?
C31 C30 C29 120.5(8) . . ?
C31 C30 H30 119.8(5) . . ?
C30 C31 C26 124.0(6) . . ?
H31 C31 C26 118.0(4) . . ?
H31 C31 C30 118.0(5) . . ?
C37 C32 C33 113.2(7) . . ?
B1 C32 C33 126.5(8) . . ?
B1 C32 C37 120.4(7) . . ?
H33 C33 C32 116.1(5) . . ?
C34 C33 C32 127.7(9) . . ?
C34 C33 H33 116.1(6) . . ?
H34 C34 C33 121.6(6) . . ?
C35 C34 C33 116.8(9) . . ?
C35 C34 H34 121.6(5) . . ?
H35 C35 C34 119.7(5) . . ?
C36 C35 C34 120.6(9) . . ?
C36 C35 H35 119.7(6) . . ?
H36 C36 C35 119.4(6) . . ?
C37 C36 C35 121.2(10) . . ?
C37 C36 H36 119.4(6) . . ?
C36 C37 C32 120.5(8) . . ?
H37 C37 C32 119.8(4) . . ?
H37 C37 C36 119.8(6) . . ?
C43 C38 C39 114.2(7) . . ?
B1 C38 C39 127.8(6) . . ?
B1 C38 C43 117.7(7) . . ?
H39 C39 C38 117.6(4) . . ?
C40 C39 C38 124.8(7) . . ?
C40 C39 H39 117.6(5) . . ?
H40 C40 C39 120.8(5) . . ?
C41 C40 C39 118.3(8) . . ?
C41 C40 H40 120.8(5) . . ?
H41 C41 C40 120.7(5) . . ?
C42 C41 C40 118.7(8) . . ?
C42 C41 H41 120.7(4) . . ?
H42 C42 C41 119.1(5) . . ?
C43 C42 C41 121.8(8) . . ?
C43 C42 H42 119.1(6) . . ?
C42 C43 C38 122.1(9) . . ?
H43 C43 C38 119.0(5) . . ?
H43 C43 C42 119.0(6) . . ?
C26 B1 C20 109.1(6) . . ?
C32 B1 C20 113.2(7) . . ?
C32 B1 C26 109.0(6) . . ?
C38 B1 C20 109.6(6) . . ?
C38 B1 C26 103.3(6) . . ?
C38 B1 C32 112.1(6) . . ?

loop_
_geom_bond_atom_site_label_1
_geom_bond_atom_site_label_2
_geom_bond_distance
_geom_bond_site_symmetry_2
_geom_bond_publ_flag
Pt1 Pt1 3.1790(7) 2 ?
Pt1 S1 2.3775(15) . ?
Pt1 S2 2.3617(12) . ?
Pt1 C1 2.034(7) . ?
Pt1 C6 1.986(7) . ?
Rh1 S1 2.3493(14) . ?
Rh1 S2 2.334(2) . ?
Rh1 C10 2.195(8) 2 ?
Rh1 C10 2.195(8) . ?
Rh1 C11 2.153(12) . ?
Rh1 C11 2.153(12) 2 ?
Rh1 C12 2.200(14) 2 ?
Rh1 C12 2.200(14) . ?
Rh1 C13 2.199(16) 2 ?
Rh1 C13 2.199(16) . ?
Rh1 C14 2.252(14) . ?
Rh1 C14 2.252(14) 2 ?
N1 C1 1.378(8) . ?
N1 C2 1.407(9) . ?
N1 C5 1.451(9) . ?
N2 C1 1.353(9) . ?
N2 C3 1.404(8) . ?
N2 C4 1.485(8) . ?
N3 C5 1.481(8) . ?
N3 C6 1.397(8) . ?
N3 C7 1.417(10) . ?
N4 C6 1.362(8) . ?
N4 C8 1.383(10) . ?
N4 C9 1.460(7) . ?
C2 H2 0.9500 . ?
C2 C3 1.350(10) . ?
C3 H3 0.9500 . ?
C4 H4a 0.9800 . ?
C4 H4b 0.9800 . ?
C4 H4c 0.9800 . ?
C5 H5a 0.9900 . ?
C5 H5b 0.9900 . ?
C7 H7 0.9500 . ?
C7 C8 1.399(9) . ?
C8 H8 0.9500 . ?
C9 H9a 0.9800 . ?
C9 H9b 0.9800 . ?
C9 H9c 0.9800 . ?
C10 C11 1.41(2) . ?
C10 C14 1.534(19) . ?
C10 C15 1.581(17) . ?
C11 C13 1.52(2) . ?
C11 C16 1.46(3) . ?
C12 C13 1.35(2) . ?
C12 C14 1.60(3) . ?
C12 C18 1.64(2) . ?
C13 C17 1.33(3) . ?
C14 C19 1.44(3) . ?
C15 H15a 0.9800 . ?
C15 H15b 0.9800 . ?
C15 H15c 0.9800 . ?
C16 H16a 0.9800 . ?
C16 H16b 0.9800 . ?
C16 H16c 0.9800 . ?
C17 H17a 0.9800 . ?
C17 H17b 0.9800 . ?
C17 H17c 0.9800 . ?
C18 H18a 0.9800 . ?
C18 H18b 0.9800 . ?
C18 H18c 0.9800 . ?
C19 H19a 0.9800 . ?
C19 H19b 0.9800 . ?
C19 H19c 0.9800 . ?
C20 C21 1.395(11) . ?
C20 C25 1.452(8) . ?
C20 B1 1.634(11) . ?
C21 H21 0.9500 . ?
C21 C22 1.427(10) . ?
C22 H22 0.9500 . ?
C22 C23 1.369(9) . ?
C23 H23 0.9500 . ?
C23 C24 1.438(12) . ?
C24 H24 0.9500 . ?
C24 C25 1.383(10) . ?
C25 H25 0.9500 . ?
C26 C27 1.432(9) . ?
C26 C31 1.447(10) . ?
C26 B1 1.687(11) . ?
C27 H27 0.9500 . ?
C27 C28 1.416(10) . ?
C28 H28 0.9500 . ?
C28 C29 1.304(11) . ?
C29 H29 0.9500 . ?
C29 C30 1.387(10) . ?
C30 H30 0.9500 . ?
C30 C31 1.371(10) . ?
C31 H31 0.9500 . ?
C32 C33 1.382(10) . ?
C32 C37 1.449(12) . ?
C32 B1 1.585(11) . ?
C33 H33 0.9500 . ?
C33 C34 1.377(12) . ?
C34 H34 0.9500 . ?
C34 C35 1.378(14) . ?
C35 H35 0.9500 . ?
C35 C36 1.378(12) . ?
C36 H36 0.9500 . ?
C36 C37 1.398(12) . ?
C37 H37 0.9500 . ?
C38 C39 1.411(10) . ?
C38 C43 1.439(10) . ?
C38 B1 1.695(11) . ?
C39 H39 0.9500 . ?
C39 C40 1.389(10) . ?
C40 H40 0.9500 . ?
C40 C41 1.403(10) . ?
C41 H41 0.9500 . ?
C41 C42 1.410(13) . ?
C42 H42 0.9500 . ?
C42 C43 1.354(12) . ?
C43 H43 0.9500 . ?

loop_
_geom_torsion_atom_site_label_1
_geom_torsion_atom_site_label_2
_geom_torsion_atom_site_label_3
_geom_torsion_atom_site_label_4
_geom_torsion
_geom_torsion_site_symmetry_1
_geom_torsion_site_symmetry_2
_geom_torsion_site_symmetry_3
_geom_torsion_site_symmetry_4
_geom_torsion_publ_flag
Pt1 C1 N1 C2 -179.9(6) . . . . ?
Pt1 C1 N1 C5 -3.7(7) . . . . ?
Pt1 C1 N2 C3 -179.1(7) . . . . ?
Pt1 C1 N2 C4 -2.5(9) . . . . ?
Pt1 C6 N3 C5 4.2(7) . . . . ?
Pt1 C6 N3 C7 -179.2(7) . . . . ?
Pt1 C6 N4 C8 175.6(8) . . . . ?
Pt1 C6 N4 C9 0.5(9) . . . . ?
Rh1 C10 C11 C13 -62.6(6) 2 . . . ?
Rh1 C10 C11 C13 -62.6(6) . . . . ?
Rh1 C10 C11 C16 123.1(6) . . . . ?
Rh1 C10 C11 C16 123.1(6) 2 . . . ?
Rh1 C10 C14 C12 64.0(6) . . . . ?
Rh1 C10 C14 C12 64.0(6) 2 . . . ?
Rh1 C10 C14 C19 -125.1(6) . . . . ?
Rh1 C10 C14 C19 -125.1(6) 2 . . . ?
Rh1 C11 C10 C14 56.8(7) . . . . ?
Rh1 C11 C10 C14 56.8(7) 2 . . . ?
Rh1 C11 C10 C15 -121.8(5) . . . . ?
Rh1 C11 C10 C15 -121.8(5) 2 . . . ?
Rh1 C11 C13 C12 -64.3(7) . . . . ?
Rh1 C11 C13 C12 -64.3(7) 2 . . . ?
Rh1 C11 C13 C17 124.3(7) . . . . ?
Rh1 C11 C13 C17 124.3(7) 2 . . . ?
Rh1 C12 C13 C11 61.3(5) 2 . . . ?
Rh1 C12 C13 C11 61.3(5) . . . . ?
Rh1 C12 C13 C17 -126.8(6) 2 . . . ?
Rh1 C12 C13 C17 -126.8(6) . . . . ?
Rh1 C12 C14 C10 -64.5(6) 2 . . . ?
Rh1 C12 C14 C10 -64.5(6) . . . . ?
Rh1 C12 C14 C19 125.0(7) 2 . . . ?
Rh1 C12 C14 C19 125.0(7) . . . . ?
Rh1 C13 C11 C10 63.6(6) 2 . . . ?
Rh1 C13 C11 C10 63.6(6) . . . . ?
Rh1 C13 C11 C16 -122.4(6) 2 . . . ?
Rh1 C13 C11 C16 -122.4(6) . . . . ?
Rh1 C13 C12 C14 -54.4(5) 2 . . . ?
Rh1 C13 C12 C14 -54.4(5) . . . . ?
Rh1 C13 C12 C18 118.4(6) . . . . ?
Rh1 C13 C12 C18 118.4(6) 2 . . . ?
Rh1 C14 C10 C11 -55.6(8) 2 . . . ?
Rh1 C14 C10 C11 -55.6(8) . . . . ?
Rh1 C14 C10 C15 123.2(5) 2 . . . ?
Rh1 C14 C10 C15 123.2(5) . . . . ?
Rh1 C14 C12 C13 55.0(7) 2 . . . ?
Rh1 C14 C12 C13 55.0(7) . . . . ?
Rh1 C14 C12 C18 -119.2(5) . . . . ?
Rh1 C14 C12 C18 -119.2(5) 2 . . . ?
N1 C1 N2 C3 1.0(7) . . . . ?
N1 C1 N2 C4 177.6(6) . . . . ?
N1 C2 C3 N2 1.5(6) . . . . ?
N1 C5 N3 C6 -58.0(8) . . . . ?
N1 C5 N3 C7 126.0(8) . . . . ?
N3 C6 N4 C8 1.3(7) . . . . ?
N3 C6 N4 C9 -173.9(6) . . . . ?
N3 C7 C8 N4 -3.8(9) . . . . ?
C10 C11 C13 C12 -0.7(9) . . . . ?
C10 C11 C13 C17 -172.1(8) . . . . ?
C10 C14 C12 C13 -9.5(9) . . . . ?
C10 C14 C12 C18 176.3(6) . . . . ?
C11 C13 C12 C14 6.9(9) . . . . ?
C11 C13 C12 C18 179.7(7) . . . . ?
C20 C21 C22 C23 7.2(12) . . . . ?
C20 C25 C24 C23 -4.0(9) . . . . ?
C20 B1 C26 C27 166.1(6) . . . . ?
C20 B1 C26 C31 -25.0(8) . . . . ?
C20 B1 C32 C33 156.8(6) . . . . ?
C20 B1 C32 C37 -23.0(7) . . . . ?
C20 B1 C38 C39 97.7(6) . . . . ?
C20 B1 C38 C43 -75.9(7) . . . . ?
C21 C22 C23 C24 -9.8(10) . . . . ?
C22 C23 C24 C25 8.3(10) . . . . ?
C26 C27 C28 C29 -1.8(10) . . . . ?
C26 C31 C30 C29 -2.2(10) . . . . ?
C26 B1 C32 C33 -81.6(7) . . . . ?
C26 B1 C32 C37 98.6(6) . . . . ?
C26 B1 C38 C39 -18.4(7) . . . . ?
C26 B1 C38 C43 167.9(5) . . . . ?
C27 C28 C29 C30 -3.6(11) . . . . ?
C28 C29 C30 C31 5.5(11) . . . . ?
C32 C33 C34 C35 -0.5(9) . . . . ?
C32 C37 C36 C35 -0.6(8) . . . . ?
C32 B1 C38 C39 -135.6(6) . . . . ?
C32 B1 C38 C43 50.8(7) . . . . ?
C33 C34 C35 C36 0.8(9) . . . . ?
C34 C35 C36 C37 -0.2(9) . . . . ?
C38 C39 C40 C41 0.3(8) . . . . ?
C38 C43 C42 C41 -3.7(8) . . . . ?
C39 C40 C41 C42 -3.1(8) . . . . ?
C40 C41 C42 C43 4.9(8) . . . . ?

loop_
_platon_squeeze_void_nr
_platon_squeeze_void_average_x
_platon_squeeze_void_average_y
_platon_squeeze_void_average_z
_platon_squeeze_void_volume
_platon_squeeze_void_count_electrons
_platon_squeeze_void_content
1 -0.116 0.000 -0.116 905 234 ' '
2 0.083 0.500 0.579 905 234 ' '

loop_
_restr_rigu_atom_site_label_1
_restr_rigu_atom_site_label_2
_restr_rigu_target_weight_param
_restr_rigu_u13_diff
_restr_rigu_u23_diff
_restr_rigu_u33_diff
Pt1 Rh1 0.004000 -0.000297 0.000993 -0.001104
Pt1 S1 0.004000 -0.003597 -0.000672 0.000204
Pt1 S2 0.004000 -0.000388 -0.001397 0.003815
Pt1 N1 0.004000 0.004835 0.005069 -0.003673
Pt1 N2 0.004000 -0.005120 -0.006312 0.005086
Pt1 N3 0.004000 0.004666 0.000439 0.000882
Pt1 N4 0.004000 -0.003463 -0.003517 -0.002353
Pt1 C1 0.004000 -0.000431 -0.008237 -0.009145
Pt1 C6 0.004000 -0.003241 0.004070 -0.005644
Rh1 S1 0.004000 0.004676 -0.004676 -0.000240
Rh1 S2 0.004000 -0.000451 0.003681 -0.001840
Rh1 C10 0.004000 0.008733 0.012410 -0.007415
Rh1 C15 0.004000 0.010178 -0.000652 -0.039496
S1 S2 0.004000 0.001906 0.002853 -0.001769
S1 C1 0.004000 -0.000976 -0.007075 -0.002261
S1 C6 0.004000 -0.006224 0.005273 -0.005465
S1 C10 0.004000 0.013592 0.018463 -0.008123
S2 C1 0.004000 -0.000931 -0.006896 -0.012600
S2 C6 0.004000 -0.002262 -0.006687 -0.004678
S2 C10 0.004000 -0.003896 -0.004852 0.000723
N1 N2 0.004000 -0.002795 0.003948 0.002767
N1 N3 0.004000 -0.006874 -0.012161 -0.008901
N1 C1 0.004000 0.010614 0.001339 -0.008556
N1 C2 0.004000 -0.012856 -0.008517 0.005393
N1 C3 0.004000 -0.008620 0.011918 -0.005146
N1 C5 0.004000 -0.005121 -0.005443 0.005804
N2 C1 0.004000 -0.005037 -0.000790 -0.007284
N2 C2 0.004000 -0.006674 -0.011259 -0.006901
N2 C3 0.004000 0.004986 -0.002111 -0.001183
N2 C4 0.004000 -0.006807 0.001367 0.009648
N3 N4 0.004000 -0.011024 0.006658 0.009178
N3 C5 0.004000 -0.004245 -0.004284 0.012403
N3 C6 0.004000 -0.006491 -0.002536 -0.006621
N3 C7 0.004000 0.007659 -0.007663 0.002631
N3 C8 0.004000 -0.005844 -0.002684 0.006273
N4 C6 0.004000 -0.000475 0.005819 -0.002132
N4 C7 0.004000 -0.005356 -0.001826 -0.004680
N4 C8 0.004000 -0.006523 -0.010290 0.000854
N4 C9 0.004000 -0.009522 0.002261 -0.010996
C1 C2 0.004000 -0.001688 -0.006695 0.013871
C1 C3 0.004000 -0.004065 0.011837 0.010527
C1 C4 0.004000 0.000820 -0.011820 0.010012
C1 C5 0.004000 -0.000096 -0.007308 0.013072
C1 C6 0.004000 0.001810 -0.002776 -0.003121
C2 C3 0.004000 0.001244 0.005077 -0.004211
C2 C5 0.004000 -0.019646 -0.006495 0.000642
C3 C4 0.004000 -0.003968 0.028474 0.011108
C5 C6 0.004000 -0.006090 0.001684 -0.006832
C5 C7 0.004000 -0.009251 -0.002348 -0.001847
C6 C7 0.004000 0.008155 0.015529 0.002774
C6 C8 0.004000 -0.005763 -0.008078 0.001846
C6 C9 0.004000 -0.004283 0.005917 -0.002891
C7 C8 0.004000 -0.002423 -0.002810 -0.002294
C8 C9 0.004000 -0.015556 0.010653 -0.013440
C10 C15 0.004000 -0.004574 -0.005748 -0.005664
C20 C21 0.004000 0.000217 -0.003525 0.004466
C20 C22 0.004000 -0.003976 -0.000435 0.000970
C20 C24 0.004000 0.000804 0.006504 -0.005514
C20 C25 0.004000 0.006984 0.008740 0.002655
C20 C26 0.004000 -0.001047 0.005807 -0.001257
C20 C32 0.004000 0.001004 0.005302 -0.003086
C20 C38 0.004000 0.002311 -0.002377 0.011308
C20 B1 0.004000 -0.000775 -0.000496 -0.004638
C21 C22 0.004000 -0.005638 -0.006371 0.001097
C21 C23 0.004000 -0.000813 -0.003755 -0.007501
C21 C25 0.004000 0.003284 -0.001287 0.001909
C21 B1 0.004000 0.002249 -0.004489 -0.000422
C22 C23 0.004000 0.003497 0.003903 0.002556
C22 C24 0.004000 -0.003771 -0.008459 0.010053
C23 C24 0.004000 0.000149 -0.006501 0.001169
C23 C25 0.004000 0.005080 -0.008617 0.003085
C24 C25 0.004000 -0.001090 -0.003203 0.001764
C25 B1 0.004000 0.003060 -0.001903 0.002276
C26 C27 0.004000 0.000355 -0.004214 0.002778
C26 C28 0.004000 -0.000764 -0.005972 -0.004121
C26 C30 0.004000 -0.013224 -0.003164 -0.002810
C26 C31 0.004000 -0.002772 -0.000598 0.005710
C26 C32 0.004000 0.006665 0.002041 0.012961
C26 C38 0.004000 0.001672 -0.002200 -0.014927
C26 B1 0.004000 -0.003424 -0.004249 -0.004892
C27 C28 0.004000 -0.004307 0.004178 -0.000093
C27 C29 0.004000 -0.004719 -0.011461 0.004309
C27 C31 0.004000 0.007305 -0.001101 0.009442
C27 B1 0.004000 -0.005160 0.006714 -0.000842
C28 C29 0.004000 0.007070 -0.002018 0.001997
C28 C30 0.004000 0.010636 -0.003973 -0.000927
C29 C30 0.004000 0.007596 0.006382 -0.005441
C29 C31 0.004000 0.012279 0.013257 0.003902
C30 C31 0.004000 0.000593 -0.005769 0.003881
C31 B1 0.004000 -0.007501 -0.001782 -0.007044
C32 C33 0.004000 0.002304 0.001084 -0.002926
C32 C34 0.004000 -0.014325 -0.001849 -0.008538
C32 C36 0.004000 0.011526 -0.013472 -0.007036
C32 C37 0.004000 -0.007245 0.002624 -0.000419
C32 C38 0.004000 -0.005798 0.000633 0.010984
C32 B1 0.004000 -0.008575 0.002428 0.001119
C33 C34 0.004000 0.000880 -0.011651 -0.007780
C33 C35 0.004000 -0.000134 -0.012411 -0.005748
C33 C37 0.004000 -0.009576 -0.006645 -0.010002
C33 B1 0.004000 -0.002722 0.000315 0.003999
C34 C35 0.004000 -0.016146 -0.001937 0.019465
C34 C36 0.004000 -0.017046 -0.020088 0.000268
C35 C36 0.004000 0.001604 -0.008287 -0.003137
C35 C37 0.004000 -0.019087 -0.006571 0.000104
C36 C37 0.004000 0.007071 -0.002525 -0.003880
C37 B1 0.004000 -0.014815 -0.016225 0.007542
C38 C39 0.004000 -0.004198 -0.006293 0.003310
C38 C40 0.004000 -0.002479 0.001098 0.006377
C38 C42 0.004000 0.000350 0.002157 -0.002955
C38 C43 0.004000 0.000433 0.002962 -0.000869
C38 B1 0.004000 0.002764 -0.004753 -0.000176
C39 C40 0.004000 0.000854 -0.000507 -0.000343
C39 C41 0.004000 0.004846 -0.011424 0.010333
C39 C43 0.004000 0.003580 0.014785 -0.002341
C39 B1 0.004000 0.000038 -0.003354 -0.009537
C40 C41 0.004000 0.015812 0.005864 0.003381
C40 C42 0.004000 -0.007641 0.018791 -0.016782
C41 C42 0.004000 -0.006135 0.004133 -0.005773
C41 C43 0.004000 -0.012599 0.013236 -0.006499
C42 C43 0.004000 -0.003117 0.002646 -0.002237
C43 B1 0.004000 -0.004665 -0.000410 0.008414
